data_7012256
loop_
_publ_author_name
'Fondo, Matilde'
'Garc\'ia-Deibe, Ana M.'
'Bermejo, Manuel R.'
'Sanmart\'in, Jes\'us'
'Llamas-Saiz, Antonio L.'

_publ_section_title
;
 Spontaneous carbon dioxide fixation: a &#x00B5;4-carbonate bridged
 tetranuclear zinc(ii) complex of a heptadentate Schiff base
;
_journal_issue 24
_journal_name_full 'Journal of the Chemical Society, Dalton Transactions'
_journal_page_first 4746
_journal_paper_doi 10.1039/b209328f
_journal_year 2002
_chemical_formula_moiety 'C29 H30 N4 O5 Zn2, C H4 O, 2(H2 O)'
_chemical_formula_sum 'C30 H37 N4 O8 Zn2'
_chemical_formula_weight 712.38
_chemical_name_systematic
;
?
;
_space_group_IT_number 2
_symmetry_cell_setting triclinic
_symmetry_space_group_name_Hall '-P 1'
_symmetry_space_group_name_H-M 'P -1'
_atom_sites_solution_hydrogens geom
_atom_sites_solution_primary direct
_atom_sites_solution_secondary difmap
_audit_creation_method SHELXL-97
_cell_angle_alpha 94.238(4)
_cell_angle_beta 93.770(4)
_cell_angle_gamma 109.993(4)
_cell_formula_units_Z 2
_cell_length_a 10.058(3)
_cell_length_b 11.470(3)
_cell_length_c 15.581(4)
_cell_measurement_reflns_used 970
_cell_measurement_temperature 293(2)
_cell_measurement_theta_max 25.555
_cell_measurement_theta_min 2.42
_cell_volume 1676.6(8)
_computing_cell_refinement 'BRUKER Smart'
_computing_data_collection 'BRUKER Smart'
_computing_structure_refinement 'SHELXL-97 (Sheldrick, 1997)'
_computing_structure_solution
;
'DIRDIF 99.2 for windows (Beurskens, 1999)'
;
_diffrn_ambient_temperature 293(2)
_diffrn_measured_fraction_theta_full 0.991
_diffrn_measured_fraction_theta_max 0.991
_diffrn_measurement_device_type 'Smart-CCD-1000 BRUKER'
_diffrn_measurement_method 'omega scans'
_diffrn_radiation_monochromator graphite
_diffrn_radiation_source 'fine-focus sealed tube'
_diffrn_radiation_type MoK\a
_diffrn_radiation_wavelength 0.71073
_diffrn_reflns_av_R_equivalents 0.0000
_diffrn_reflns_av_sigmaI/netI 0.0334
_diffrn_reflns_limit_h_max 12
_diffrn_reflns_limit_h_min -12
_diffrn_reflns_limit_k_max 14
_diffrn_reflns_limit_k_min -14
_diffrn_reflns_limit_l_max 19
_diffrn_reflns_limit_l_min 0
_diffrn_reflns_number 6822
_diffrn_reflns_theta_full 26.38
_diffrn_reflns_theta_max 26.38
_diffrn_reflns_theta_min 1.32
_exptl_absorpt_coefficient_mu 1.482
_exptl_absorpt_correction_T_max 1.000
_exptl_absorpt_correction_T_min 0.643903
_exptl_absorpt_correction_type SADABS
_exptl_crystal_colour colourless
_exptl_crystal_density_diffrn 1.411
_exptl_crystal_density_method 'not measured'
_exptl_crystal_description prism
_exptl_crystal_F_000 738
_exptl_crystal_size_max 0.81
_exptl_crystal_size_mid 0.28
_exptl_crystal_size_min 0.17
_refine_diff_density_max 1.176
_refine_diff_density_min -0.378
_refine_diff_density_rms 0.101
_refine_ls_extinction_method none
_refine_ls_goodness_of_fit_ref 1.102
_refine_ls_hydrogen_treatment mixed
_refine_ls_matrix_type full
_refine_ls_number_parameters 405
_refine_ls_number_reflns 6822
_refine_ls_number_restraints 0
_refine_ls_restrained_S_all 1.102
_refine_ls_R_factor_all 0.0659
_refine_ls_R_factor_gt 0.0468
_refine_ls_shift/su_max 0.000
_refine_ls_shift/su_mean 0.000
_refine_ls_structure_factor_coef Fsqd
_refine_ls_weighting_details 'calc w==1/[\s^2^(Fo^2^)+(0.0884P)^2^+1.4028P] where P==(Fo^2^+2Fc^2^)/3'
_refine_ls_weighting_scheme calc
_refine_ls_wR_factor_gt 0.1482
_refine_ls_wR_factor_ref 0.1631
_reflns_number_gt 5143
_reflns_number_total 6822
_reflns_threshold_expression >2sigma(I)
_cod_data_source_file b209328f.txt
_cod_data_source_block '[Zn2L(CH3COO)].2H2O.CH3OH_2'
_cod_depositor_comments
;
The following automatic conversions were performed:
'_symmetry_cell_setting' value 'Triclinic' changed to 'triclinic'
according to '/home/saulius/struct/CIF-dictionaries/cif_core.dic'
dictionary named 'cif_core.dic' version 2.4.1 from 2010-06-29.

Automatic conversion script
Id: cif_fix_enum 1527 2010-12-29 10:47:43Z saulius 
;
_cod_original_sg_symbol_H-M P-1
_cod_database_code 7012256

loop_
_symmetry_equiv_pos_as_xyz
'x, y, z'
'-x, -y, -z'

loop_
_atom_site_label
_atom_site_type_symbol
_atom_site_fract_x
_atom_site_fract_y
_atom_site_fract_z
_atom_site_U_iso_or_equiv
_atom_site_adp_type
_atom_site_occupancy
_atom_site_symmetry_multiplicity
_atom_site_calc_flag
_atom_site_refinement_flags
_atom_site_disorder_assembly
_atom_site_disorder_group
Zn11 Zn 0.08885(5) -0.26142(4) 0.15075(3) 0.04450(16) Uani 1 1 d . . .
Zn12 Zn 0.20438(5) 0.02578(4) 0.23533(3) 0.04545(16) Uani 1 1 d . . .
O101 O -0.1226(3) -0.3219(3) 0.1328(3) 0.0730(10) Uani 1 1 d . . .
O102 O 0.0383(3) 0.0798(3) 0.2520(2) 0.0597(8) Uani 1 1 d . . .
O103 O 0.0987(3) -0.1486(2) 0.25604(16) 0.0392(6) Uani 1 1 d . . .
N101 N 0.0930(4) -0.4345(3) 0.1248(2) 0.0448(7) Uani 1 1 d . . .
N102 N 0.3396(4) 0.1840(3) 0.3005(3) 0.0543(9) Uani 1 1 d . . .
N103 N 0.3313(3) -0.2315(3) 0.2016(2) 0.0427(7) Uani 1 1 d . . .
N104 N 0.4104(3) -0.0293(3) 0.2623(2) 0.0471(8) Uani 1 1 d . . .
O11 O 0.1324(4) -0.1595(3) 0.0515(2) 0.0655(9) Uani 1 1 d . . .
O12 O 0.2157(4) 0.0360(3) 0.1090(2) 0.0666(9) Uani 1 1 d . . .
C10 C 0.1767(5) -0.0456(5) 0.0462(3) 0.0529(10) Uani 1 1 d . . .
C11 C 0.1865(8) -0.0016(6) -0.0433(3) 0.0856(18) Uani 1 1 d . . .
H11A H 0.2738 -0.0022 -0.0644 0.128 Uiso 1 1 calc R . .
H11B H 0.1843 0.0816 -0.0405 0.128 Uiso 1 1 calc R . .
H11C H 0.1076 -0.0563 -0.0816 0.128 Uiso 1 1 calc R . .
C100 C -0.2081(4) -0.4368(4) 0.1177(3) 0.0535(10) Uani 1 1 d . . .
C101 C -0.3566(5) -0.4615(5) 0.1103(4) 0.0758(16) Uani 1 1 d . . .
H101 H -0.3892 -0.3948 0.1152 0.091 Uiso 1 1 calc R . .
C102 C -0.4540(5) -0.5803(5) 0.0960(4) 0.0751(15) Uani 1 1 d . . .
H102 H -0.5505 -0.5923 0.0925 0.090 Uiso 1 1 calc R . .
C103 C -0.4113(5) -0.6821(5) 0.0869(3) 0.0631(12) Uani 1 1 d . . .
H103 H -0.4776 -0.7626 0.0778 0.076 Uiso 1 1 calc R . .
C104 C -0.2680(5) -0.6618(4) 0.0914(3) 0.0563(11) Uani 1 1 d . . .
H104 H -0.2385 -0.7300 0.0842 0.068 Uiso 1 1 calc R . .
C105 C -0.1640(4) -0.5410(4) 0.1067(2) 0.0442(9) Uani 1 1 d . . .
C106 C -0.0175(4) -0.5340(4) 0.1108(3) 0.0474(9) Uani 1 1 d . . .
H106 H -0.0016 -0.6091 0.1024 0.057 Uiso 1 1 calc R . .
C107 C 0.2347(4) -0.4452(4) 0.1286(3) 0.0520(10) Uani 1 1 d . . .
H10A H 0.2783 -0.4203 0.0761 0.062 Uiso 1 1 calc R . .
H10B H 0.2269 -0.5309 0.1341 0.062 Uiso 1 1 calc R . .
C108 C 0.3244(4) -0.3612(4) 0.2061(3) 0.0492(10) Uani 1 1 d . . .
H10C H 0.2841 -0.3909 0.2586 0.059 Uiso 1 1 calc R . .
H10D H 0.4198 -0.3643 0.2081 0.059 Uiso 1 1 calc R . .
C109 C 0.4357(5) -0.1619(4) 0.1440(3) 0.0549(11) Uani 1 1 d . . .
H10E H 0.3905 -0.1675 0.0862 0.066 Uiso 1 1 calc R . .
H10F H 0.5127 -0.1944 0.1408 0.066 Uiso 1 1 calc R . .
C110 C 0.4906(5) -0.0281(5) 0.1853(3) 0.0585(11) Uani 1 1 d . . .
H11D H 0.5919 -0.0009 0.2023 0.070 Uiso 1 1 calc R . .
H11E H 0.4728 0.0272 0.1454 0.070 Uiso 1 1 calc R . .
C111 C 0.4911(5) 0.0645(4) 0.3339(3) 0.0591(11) Uani 1 1 d . . .
H11F H 0.5885 0.0667 0.3403 0.071 Uiso 1 1 calc R . .
H11G H 0.4495 0.0420 0.3874 0.071 Uiso 1 1 calc R . .
C112 C 0.4889(5) 0.1925(5) 0.3161(4) 0.0667(13) Uani 1 1 d . . .
H11H H 0.5359 0.2530 0.3652 0.080 Uiso 1 1 calc R . .
H11I H 0.5388 0.2192 0.2658 0.080 Uiso 1 1 calc R . .
C113 C 0.3057(5) 0.2791(4) 0.3278(3) 0.0554(11) Uani 1 1 d . . .
H113 H 0.3785 0.3479 0.3562 0.066 Uiso 1 1 calc R . .
C114 C 0.1664(5) 0.2880(4) 0.3181(3) 0.0484(9) Uani 1 1 d . . .
C115 C 0.1570(5) 0.4038(4) 0.3481(3) 0.0580(11) Uani 1 1 d . . .
H115 H 0.2385 0.4662 0.3747 0.070 Uiso 1 1 calc R . .
C116 C 0.0333(5) 0.4283(4) 0.3398(3) 0.0594(11) Uani 1 1 d . . .
H116 H 0.0298 0.5056 0.3595 0.071 Uiso 1 1 calc R . .
C117 C -0.0864(5) 0.3335(4) 0.3007(3) 0.0543(10) Uani 1 1 d . . .
H117 H -0.1715 0.3485 0.2934 0.065 Uiso 1 1 calc R . .
C118 C -0.0839(5) 0.2191(4) 0.2727(3) 0.0521(10) Uani 1 1 d . . .
H118 H -0.1679 0.1575 0.2485 0.062 Uiso 1 1 calc R . .
C119 C 0.0417(4) 0.1912(4) 0.2794(3) 0.0465(9) Uani 1 1 d . . .
C120 C 0.3790(4) -0.1575(4) 0.2869(3) 0.0435(9) Uani 1 1 d . . .
H120 H 0.4671 -0.1669 0.3105 0.052 Uiso 1 1 calc R . .
C121 C 0.2705(4) -0.1924(4) 0.3508(2) 0.0417(8) Uani 1 1 d . . .
C122 C 0.3028(5) -0.2338(4) 0.4284(3) 0.0520(10) Uani 1 1 d . . .
H122 H 0.3922 -0.2392 0.4405 0.062 Uiso 1 1 calc R . .
C123 C 0.2027(5) -0.2674(5) 0.4881(3) 0.0602(12) Uani 1 1 d . . .
H123 H 0.2252 -0.2947 0.5400 0.072 Uiso 1 1 calc R . .
C124 C 0.0702(5) -0.2598(5) 0.4698(3) 0.0609(12) Uani 1 1 d . . .
H124 H 0.0035 -0.2812 0.5099 0.073 Uiso 1 1 calc R . .
C125 C 0.0357(4) -0.2207(4) 0.3925(3) 0.0492(9) Uani 1 1 d . . .
H125 H -0.0546 -0.2172 0.3806 0.059 Uiso 1 1 calc R . .
C126 C 0.1340(4) -0.1867(3) 0.3323(2) 0.0388(8) Uani 1 1 d . . .
O1W O -0.2095(3) -0.1358(3) 0.2307(3) 0.0690(9) Uani 1 1 d . . .
H1WA H -0.1901 -0.1965 0.1995 0.100 Uiso 1 1 d . . .
H1WB H -0.1357 -0.0768 0.2409 0.100 Uiso 1 1 d . . .
O1S O -0.3071(5) -0.1699(6) 0.3908(4) 0.1279(19) Uani 1 1 d . . .
H1S H -0.2687 -0.1621 0.3457 0.192 Uiso 1 1 calc R . .
C1S C -0.2210(11) -0.0715(10) 0.4571(7) 0.152(4) Uani 1 1 d . . .
H1S1 H -0.1570 -0.0049 0.4301 0.228 Uiso 1 1 calc R . .
H1S2 H -0.1675 -0.1045 0.4954 0.228 Uiso 1 1 calc R . .
H1S3 H -0.2820 -0.0402 0.4894 0.228 Uiso 1 1 calc R . .
O2W O 0.1767(11) 0.2663(7) 0.0629(6) 0.102(3) Uani 0.50 1 d P . .
H2WA H 0.1561 0.1791 0.0888 0.090 Uiso 0.50 1 d P . .
H2WB H 0.1356 0.2758 -0.0045 0.090 Uiso 0.50 1 d P . .
O3W O -0.4317(18) -0.4177(15) 0.4098(11) 0.081(4) Uiso 0.25 1 d P . .
O3W' O -0.344(2) -0.455(2) 0.4056(14) 0.113(6) Uiso 0.25 1 d P . .

loop_
_atom_site_aniso_label
_atom_site_aniso_U_11
_atom_site_aniso_U_22
_atom_site_aniso_U_33
_atom_site_aniso_U_23
_atom_site_aniso_U_13
_atom_site_aniso_U_12
Zn11 0.0450(3) 0.0463(3) 0.0437(3) 0.00497(19) 0.00129(19) 0.0184(2)
Zn12 0.0441(3) 0.0447(3) 0.0456(3) 0.00501(19) 0.00208(19) 0.0133(2)
O101 0.0443(17) 0.0543(19) 0.117(3) -0.0149(19) -0.0126(18) 0.0214(15)
O102 0.0450(16) 0.0482(17) 0.083(2) -0.0082(15) -0.0042(15) 0.0172(13)
O103 0.0331(13) 0.0485(14) 0.0385(13) 0.0095(11) 0.0036(10) 0.0162(11)
N101 0.0458(18) 0.0518(19) 0.0427(18) 0.0047(14) 0.0045(14) 0.0246(16)
N102 0.0370(18) 0.052(2) 0.068(2) 0.0043(17) 0.0005(16) 0.0088(15)
N103 0.0358(16) 0.057(2) 0.0414(17) 0.0117(14) 0.0084(13) 0.0213(15)
N104 0.0331(16) 0.055(2) 0.054(2) 0.0104(16) 0.0069(14) 0.0140(14)
O11 0.085(2) 0.071(2) 0.0430(17) 0.0148(15) 0.0033(16) 0.0292(19)
O12 0.090(2) 0.064(2) 0.0492(18) 0.0177(16) 0.0112(17) 0.0275(18)
C10 0.054(2) 0.067(3) 0.048(2) 0.021(2) 0.0117(19) 0.030(2)
C11 0.123(5) 0.094(4) 0.048(3) 0.030(3) 0.020(3) 0.042(4)
C100 0.042(2) 0.054(2) 0.062(3) -0.003(2) -0.0026(19) 0.0156(19)
C101 0.051(3) 0.069(3) 0.110(5) -0.011(3) 0.004(3) 0.028(2)
C102 0.042(2) 0.077(4) 0.096(4) -0.007(3) 0.007(2) 0.011(2)
C103 0.053(3) 0.060(3) 0.064(3) 0.006(2) 0.007(2) 0.003(2)
C104 0.063(3) 0.050(2) 0.054(3) 0.0073(19) 0.002(2) 0.017(2)
C105 0.044(2) 0.050(2) 0.039(2) 0.0053(16) 0.0031(16) 0.0169(17)
C106 0.053(2) 0.049(2) 0.047(2) 0.0089(17) 0.0071(18) 0.026(2)
C107 0.045(2) 0.060(3) 0.059(3) 0.007(2) 0.0098(19) 0.027(2)
C108 0.045(2) 0.061(3) 0.054(2) 0.015(2) 0.0097(18) 0.032(2)
C109 0.043(2) 0.074(3) 0.052(2) 0.018(2) 0.0170(19) 0.021(2)
C110 0.044(2) 0.069(3) 0.068(3) 0.021(2) 0.022(2) 0.021(2)
C111 0.036(2) 0.067(3) 0.071(3) 0.001(2) -0.007(2) 0.017(2)
C112 0.035(2) 0.060(3) 0.093(4) 0.002(3) -0.005(2) 0.004(2)
C113 0.047(2) 0.047(2) 0.062(3) 0.000(2) -0.004(2) 0.0079(19)
C114 0.053(2) 0.039(2) 0.050(2) 0.0107(17) 0.0068(18) 0.0104(18)
C115 0.065(3) 0.044(2) 0.061(3) 0.010(2) 0.008(2) 0.013(2)
C116 0.073(3) 0.048(2) 0.063(3) 0.010(2) 0.015(2) 0.026(2)
C117 0.060(3) 0.065(3) 0.049(2) 0.016(2) 0.015(2) 0.032(2)
C118 0.050(2) 0.052(2) 0.052(2) 0.0048(19) 0.0038(19) 0.0161(19)
C119 0.049(2) 0.041(2) 0.047(2) 0.0051(17) 0.0031(17) 0.0141(17)
C120 0.0314(18) 0.057(2) 0.045(2) 0.0111(17) 0.0027(15) 0.0179(17)
C121 0.0380(19) 0.050(2) 0.0385(19) 0.0064(16) 0.0031(15) 0.0166(16)
C122 0.050(2) 0.070(3) 0.041(2) 0.0071(19) -0.0022(18) 0.027(2)
C123 0.067(3) 0.081(3) 0.038(2) 0.016(2) 0.006(2) 0.031(3)
C124 0.061(3) 0.075(3) 0.051(3) 0.017(2) 0.022(2) 0.024(2)
C125 0.042(2) 0.060(2) 0.049(2) 0.0092(19) 0.0110(17) 0.0205(19)
C126 0.0385(19) 0.044(2) 0.0349(18) 0.0044(15) 0.0033(14) 0.0158(16)
O1W 0.0458(17) 0.071(2) 0.093(3) 0.0080(19) 0.0056(17) 0.0237(16)
O1S 0.084(3) 0.162(5) 0.135(5) 0.008(4) 0.009(3) 0.042(3)
C1S 0.141(8) 0.176(10) 0.152(9) -0.063(7) -0.028(7) 0.094(8)
O2W 0.132(8) 0.055(4) 0.108(7) 0.001(4) -0.032(6) 0.029(5)

loop_
_atom_type_symbol
_atom_type_description
_atom_type_scat_dispersion_real
_atom_type_scat_dispersion_imag
_atom_type_scat_source
C C 0.0033 0.0016 'International Tables Vol C Tables 4.2.6.8 and 6.1.1.4'
H H 0.0000 0.0000 'International Tables Vol C Tables 4.2.6.8 and 6.1.1.4'
N N 0.0061 0.0033 'International Tables Vol C Tables 4.2.6.8 and 6.1.1.4'
O O 0.0106 0.0060 'International Tables Vol C Tables 4.2.6.8 and 6.1.1.4'
Zn Zn 0.2839 1.4301 'International Tables Vol C Tables 4.2.6.8 and 6.1.1.4'

loop_
_geom_angle_atom_site_label_1
_geom_angle_atom_site_label_2
_geom_angle_atom_site_label_3
_geom_angle
_geom_angle_site_symmetry_1
_geom_angle_site_symmetry_3
_geom_angle_publ_flag
O103 Zn11 O11 108.34(13) . . ?
O103 Zn11 O101 93.77(13) . . ?
O11 Zn11 O101 99.02(16) . . ?
O103 Zn11 N101 136.52(12) . . ?
O11 Zn11 N101 113.15(14) . . ?
O101 Zn11 N101 92.13(13) . . ?
O103 Zn11 N103 83.92(11) . . ?
O11 Zn11 N103 96.98(13) . . ?
O101 Zn11 N103 163.73(14) . . ?
N101 Zn11 N103 78.85(13) . . ?
O103 Zn12 O12 109.33(13) . . ?
O103 Zn12 O102 93.19(12) . . ?
O12 Zn12 O102 100.41(15) . . ?
O103 Zn12 N102 139.17(14) . . ?
O12 Zn12 N102 109.51(15) . . ?
O102 Zn12 N102 91.82(14) . . ?
O103 Zn12 N104 84.58(11) . . ?
O12 Zn12 N104 96.70(14) . . ?
O102 Zn12 N104 162.49(13) . . ?
N102 Zn12 N104 78.91(14) . . ?
C100 O101 Zn11 127.1(3) . . ?
C119 O102 Zn12 127.1(3) . . ?
C126 O103 Zn12 117.0(2) . . ?
C126 O103 Zn11 115.6(2) . . ?
Zn12 O103 Zn11 109.32(12) . . ?
C106 N101 C107 119.1(3) . . ?
C106 N101 Zn11 124.9(3) . . ?
C107 N101 Zn11 115.9(3) . . ?
C113 N102 C112 118.3(4) . . ?
C113 N102 Zn12 125.0(3) . . ?
C112 N102 Zn12 116.6(3) . . ?
C108 N103 C120 111.3(3) . . ?
C108 N103 C109 113.8(3) . . ?
C120 N103 C109 104.0(3) . . ?
C108 N103 Zn11 101.4(2) . . ?
C120 N103 Zn11 113.6(2) . . ?
C109 N103 Zn11 113.1(2) . . ?
C111 N104 C120 111.3(3) . . ?
C111 N104 C110 113.4(3) . . ?
C120 N104 C110 103.2(3) . . ?
C111 N104 Zn12 101.9(2) . . ?
C120 N104 Zn12 113.9(2) . . ?
C110 N104 Zn12 113.4(3) . . ?
C10 O11 Zn11 133.0(3) . . ?
C10 O12 Zn12 131.9(3) . . ?
O11 C10 O12 125.0(4) . . ?
O11 C10 C11 117.8(5) . . ?
O12 C10 C11 117.2(5) . . ?
C10 C11 H11A 109.5 . . ?
C10 C11 H11B 109.5 . . ?
H11A C11 H11B 109.5 . . ?
C10 C11 H11C 109.5 . . ?
H11A C11 H11C 109.5 . . ?
H11B C11 H11C 109.5 . . ?
O101 C100 C105 124.6(4) . . ?
O101 C100 C101 118.7(4) . . ?
C105 C100 C101 116.7(4) . . ?
C102 C101 C100 122.3(5) . . ?
C102 C101 H101 118.8 . . ?
C100 C101 H101 118.8 . . ?
C101 C102 C103 121.1(5) . . ?
C101 C102 H102 119.5 . . ?
C103 C102 H102 119.5 . . ?
C104 C103 C102 118.3(5) . . ?
C104 C103 H103 120.8 . . ?
C102 C103 H103 120.8 . . ?
C103 C104 C105 122.4(4) . . ?
C103 C104 H104 118.8 . . ?
C105 C104 H104 118.8 . . ?
C100 C105 C104 119.1(4) . . ?
C100 C105 C106 124.6(4) . . ?
C104 C105 C106 116.3(4) . . ?
N101 C106 C105 126.5(4) . . ?
N101 C106 H106 116.7 . . ?
C105 C106 H106 116.7 . . ?
N101 C107 C108 108.3(3) . . ?
N101 C107 H10A 110.0 . . ?
C108 C107 H10A 110.0 . . ?
N101 C107 H10B 110.0 . . ?
C108 C107 H10B 110.0 . . ?
H10A C107 H10B 108.4 . . ?
N103 C108 C107 111.0(3) . . ?
N103 C108 H10C 109.4 . . ?
C107 C108 H10C 109.4 . . ?
N103 C108 H10D 109.4 . . ?
C107 C108 H10D 109.4 . . ?
H10C C108 H10D 108.0 . . ?
N103 C109 C110 104.9(3) . . ?
N103 C109 H10E 110.8 . . ?
C110 C109 H10E 110.8 . . ?
N103 C109 H10F 110.8 . . ?
C110 C109 H10F 110.8 . . ?
H10E C109 H10F 108.8 . . ?
N104 C110 C109 105.0(3) . . ?
N104 C110 H11D 110.7 . . ?
C109 C110 H11D 110.7 . . ?
N104 C110 H11E 110.7 . . ?
C109 C110 H11E 110.7 . . ?
H11D C110 H11E 108.8 . . ?
N104 C111 C112 110.1(4) . . ?
N104 C111 H11F 109.6 . . ?
C112 C111 H11F 109.6 . . ?
N104 C111 H11G 109.6 . . ?
C112 C111 H11G 109.6 . . ?
H11F C111 H11G 108.1 . . ?
N102 C112 C111 108.4(4) . . ?
N102 C112 H11H 110.0 . . ?
C111 C112 H11H 110.0 . . ?
N102 C112 H11I 110.0 . . ?
C111 C112 H11I 110.0 . . ?
H11H C112 H11I 108.4 . . ?
N102 C113 C114 126.2(4) . . ?
N102 C113 H113 116.9 . . ?
C114 C113 H113 116.9 . . ?
C115 C114 C119 119.0(4) . . ?
C115 C114 C113 116.1(4) . . ?
C119 C114 C113 124.9(4) . . ?
C116 C115 C114 122.8(4) . . ?
C116 C115 H115 118.6 . . ?
C114 C115 H115 118.6 . . ?
C115 C116 C117 117.3(4) . . ?
C115 C116 H116 121.3 . . ?
C117 C116 H116 121.3 . . ?
C118 C117 C116 122.2(4) . . ?
C118 C117 H117 118.9 . . ?
C116 C117 H117 118.9 . . ?
C117 C118 C119 122.0(4) . . ?
C117 C118 H118 119.0 . . ?
C119 C118 H118 119.0 . . ?
O102 C119 C118 119.6(4) . . ?
O102 C119 C114 123.8(4) . . ?
C118 C119 C114 116.7(4) . . ?
N103 C120 N104 101.1(3) . . ?
N103 C120 C121 113.5(3) . . ?
N104 C120 C121 113.7(3) . . ?
N103 C120 H120 109.4 . . ?
N104 C120 H120 109.4 . . ?
C121 C120 H120 109.4 . . ?
C122 C121 C126 119.2(3) . . ?
C122 C121 C120 120.1(3) . . ?
C126 C121 C120 120.6(3) . . ?
C121 C122 C123 120.7(4) . . ?
C121 C122 H122 119.6 . . ?
C123 C122 H122 119.6 . . ?
C124 C123 C122 119.5(4) . . ?
C124 C123 H123 120.2 . . ?
C122 C123 H123 120.2 . . ?
C123 C124 C125 120.5(4) . . ?
C123 C124 H124 119.7 . . ?
C125 C124 H124 119.7 . . ?
C124 C125 C126 120.7(4) . . ?
C124 C125 H125 119.6 . . ?
C126 C125 H125 119.6 . . ?
O103 C126 C125 120.3(3) . . ?
O103 C126 C121 120.5(3) . . ?
C125 C126 C121 119.3(3) . . ?
H1WA O1W H1WB 107.3 . . ?
C1S O1S H1S 109.5 . . ?
O1S C1S H1S1 109.5 . . ?
O1S C1S H1S2 109.5 . . ?
H1S1 C1S H1S2 109.5 . . ?
O1S C1S H1S3 109.5 . . ?
H1S1 C1S H1S3 109.5 . . ?
H1S2 C1S H1S3 109.5 . . ?
H2WA O2W H2WB 123.5 . . ?

loop_
_geom_bond_atom_site_label_1
_geom_bond_atom_site_label_2
_geom_bond_distance
_geom_bond_site_symmetry_2
_geom_bond_publ_flag
Zn11 O103 1.988(3) . ?
Zn11 O11 1.990(3) . ?
Zn11 O101 1.992(3) . ?
Zn11 N101 2.011(3) . ?
Zn11 N103 2.414(3) . ?
Zn12 O103 1.980(3) . ?
Zn12 O12 1.989(3) . ?
Zn12 O102 1.997(3) . ?
Zn12 N102 2.008(4) . ?
Zn12 N104 2.385(3) . ?
O101 C100 1.298(5) . ?
O102 C119 1.304(5) . ?
O103 C126 1.363(4) . ?
N101 C106 1.284(5) . ?
N101 C107 1.470(5) . ?
N102 C113 1.301(6) . ?
N102 C112 1.474(6) . ?
N103 C108 1.473(5) . ?
N103 C120 1.479(5) . ?
N103 C109 1.483(5) . ?
N104 C111 1.472(6) . ?
N104 C120 1.480(5) . ?
N104 C110 1.487(5) . ?
O11 C10 1.238(6) . ?
O12 C10 1.244(6) . ?
C10 C11 1.516(6) . ?
C11 H11A 0.9600 . ?
C11 H11B 0.9600 . ?
C11 H11C 0.9600 . ?
C100 C105 1.413(6) . ?
C100 C101 1.417(6) . ?
C101 C102 1.370(7) . ?
C101 H101 0.9300 . ?
C102 C103 1.377(8) . ?
C102 H102 0.9300 . ?
C103 C104 1.374(7) . ?
C103 H103 0.9300 . ?
C104 C105 1.414(6) . ?
C104 H104 0.9300 . ?
C105 C106 1.445(6) . ?
C106 H106 0.9300 . ?
C107 C108 1.513(6) . ?
C107 H10A 0.9700 . ?
C107 H10B 0.9700 . ?
C108 H10C 0.9700 . ?
C108 H10D 0.9700 . ?
C109 C110 1.516(7) . ?
C109 H10E 0.9700 . ?
C109 H10F 0.9700 . ?
C110 H11D 0.9700 . ?
C110 H11E 0.9700 . ?
C111 C112 1.521(7) . ?
C111 H11F 0.9700 . ?
C111 H11G 0.9700 . ?
C112 H11H 0.9700 . ?
C112 H11I 0.9700 . ?
C113 C114 1.438(6) . ?
C113 H113 0.9300 . ?
C114 C115 1.412(6) . ?
C114 C119 1.421(6) . ?
C115 C116 1.366(7) . ?
C115 H115 0.9300 . ?
C116 C117 1.383(7) . ?
C116 H116 0.9300 . ?
C117 C118 1.361(6) . ?
C117 H117 0.9300 . ?
C118 C119 1.405(6) . ?
C118 H118 0.9300 . ?
C120 C121 1.499(5) . ?
C120 H120 0.9800 . ?
C121 C122 1.389(5) . ?
C121 C126 1.409(5) . ?
C122 C123 1.393(6) . ?
C122 H122 0.9300 . ?
C123 C124 1.378(7) . ?
C123 H123 0.9300 . ?
C124 C125 1.380(6) . ?
C124 H124 0.9300 . ?
C125 C126 1.386(5) . ?
C125 H125 0.9300 . ?
O1W H1WA 0.9022 . ?
O1W H1WB 0.8119 . ?
O1S C1S 1.460(10) . ?
O1S H1S 0.8200 . ?
C1S H1S1 0.9600 . ?
C1S H1S2 0.9600 . ?
C1S H1S3 0.9600 . ?
O2W H2WA 1.0657 . ?
O2W H2WB 1.1293 . ?

loop_
_geom_hbond_atom_site_label_D
_geom_hbond_atom_site_label_H
_geom_hbond_atom_site_label_A
_geom_hbond_distance_DH
_geom_hbond_distance_HA
_geom_hbond_distance_DA
_geom_hbond_angle_DHA
_geom_hbond_site_symmetry_A
O1W H1WA O101 0.90 2.04 2.935(5) 173.5 .
O1W H1WB O102 0.81 2.02 2.827(5) 172.0 .
O1S H1S O1W 0.82 1.94 2.747(7) 168.9 .
O2W H2WB O101 1.13 2.11 3.211(10) 163.2 2
O2W H2WA O12 1.07 1.97 2.933(9) 148.8 .

loop_
_geom_torsion_atom_site_label_1
_geom_torsion_atom_site_label_2
_geom_torsion_atom_site_label_3
_geom_torsion_atom_site_label_4
_geom_torsion
_geom_torsion_site_symmetry_1
_geom_torsion_site_symmetry_2
_geom_torsion_site_symmetry_3
_geom_torsion_site_symmetry_4
_geom_torsion_publ_flag
O103 Zn11 O101 C100 -132.0(4) . . . . ?
O11 Zn11 O101 C100 118.8(4) . . . . ?
N101 Zn11 O101 C100 4.9(4) . . . . ?
N103 Zn11 O101 C100 -50.8(7) . . . . ?
O103 Zn12 O102 C119 152.1(4) . . . . ?
O12 Zn12 O102 C119 -97.6(4) . . . . ?
N102 Zn12 O102 C119 12.6(4) . . . . ?
N104 Zn12 O102 C119 70.0(6) . . . . ?
O12 Zn12 O103 C126 150.2(2) . . . . ?
O102 Zn12 O103 C126 -107.6(2) . . . . ?
N102 Zn12 O103 C126 -11.1(3) . . . . ?
N104 Zn12 O103 C126 55.0(2) . . . . ?
O12 Zn12 O103 Zn11 16.35(17) . . . . ?
O102 Zn12 O103 Zn11 118.55(14) . . . . ?
N102 Zn12 O103 Zn11 -144.95(17) . . . . ?
N104 Zn12 O103 Zn11 -78.86(13) . . . . ?
O11 Zn11 O103 C126 -152.2(2) . . . . ?
O101 Zn11 O103 C126 107.0(3) . . . . ?
N101 Zn11 O103 C126 9.9(3) . . . . ?
N103 Zn11 O103 C126 -56.8(2) . . . . ?
O11 Zn11 O103 Zn12 -17.61(16) . . . . ?
O101 Zn11 O103 Zn12 -118.41(15) . . . . ?
N101 Zn11 O103 Zn12 144.49(15) . . . . ?
N103 Zn11 O103 Zn12 77.75(12) . . . . ?
O103 Zn11 N101 C106 93.1(4) . . . . ?
O11 Zn11 N101 C106 -105.4(3) . . . . ?
O101 Zn11 N101 C106 -4.7(4) . . . . ?
N103 Zn11 N101 C106 161.7(4) . . . . ?
O103 Zn11 N101 C107 -82.6(3) . . . . ?
O11 Zn11 N101 C107 78.9(3) . . . . ?
O101 Zn11 N101 C107 179.7(3) . . . . ?
N103 Zn11 N101 C107 -14.0(3) . . . . ?
O103 Zn12 N102 C113 -103.7(4) . . . . ?
O12 Zn12 N102 C113 95.0(4) . . . . ?
O102 Zn12 N102 C113 -6.7(4) . . . . ?
N104 Zn12 N102 C113 -171.8(4) . . . . ?
O103 Zn12 N102 C112 77.9(4) . . . . ?
O12 Zn12 N102 C112 -83.4(4) . . . . ?
O102 Zn12 N102 C112 174.9(3) . . . . ?
N104 Zn12 N102 C112 9.9(3) . . . . ?
O103 Zn11 N103 C108 124.5(2) . . . . ?
O11 Zn11 N103 C108 -127.7(2) . . . . ?
O101 Zn11 N103 C108 41.9(6) . . . . ?
N101 Zn11 N103 C108 -15.4(2) . . . . ?
O103 Zn11 N103 C120 5.0(2) . . . . ?
O11 Zn11 N103 C120 112.8(3) . . . . ?
O101 Zn11 N103 C120 -77.6(5) . . . . ?
N101 Zn11 N103 C120 -134.9(3) . . . . ?
O103 Zn11 N103 C109 -113.3(3) . . . . ?
O11 Zn11 N103 C109 -5.4(3) . . . . ?
O101 Zn11 N103 C109 164.2(4) . . . . ?
N101 Zn11 N103 C109 106.9(3) . . . . ?
O103 Zn12 N104 C111 -123.5(3) . . . . ?
O12 Zn12 N104 C111 127.7(3) . . . . ?
O102 Zn12 N104 C111 -40.1(5) . . . . ?
N102 Zn12 N104 C111 19.0(3) . . . . ?
O103 Zn12 N104 C120 -3.4(3) . . . . ?
O12 Zn12 N104 C120 -112.3(3) . . . . ?
O102 Zn12 N104 C120 79.9(5) . . . . ?
N102 Zn12 N104 C120 139.0(3) . . . . ?
O103 Zn12 N104 C110 114.2(3) . . . . ?
O12 Zn12 N104 C110 5.4(3) . . . . ?
O102 Zn12 N104 C110 -162.4(4) . . . . ?
N102 Zn12 N104 C110 -103.3(3) . . . . ?
O103 Zn11 O11 C10 9.0(5) . . . . ?
O101 Zn11 O11 C10 106.0(4) . . . . ?
N101 Zn11 O11 C10 -157.7(4) . . . . ?
N103 Zn11 O11 C10 -76.9(4) . . . . ?
O103 Zn12 O12 C10 -4.6(5) . . . . ?
O102 Zn12 O12 C10 -101.7(4) . . . . ?
N102 Zn12 O12 C10 162.6(4) . . . . ?
N104 Zn12 O12 C10 82.0(4) . . . . ?
Zn11 O11 C10 O12 5.6(7) . . . . ?
Zn11 O11 C10 C11 -175.3(4) . . . . ?
Zn12 O12 C10 O11 -8.2(7) . . . . ?
Zn12 O12 C10 C11 172.7(4) . . . . ?
Zn11 O101 C100 C105 -3.5(7) . . . . ?
Zn11 O101 C100 C101 177.4(4) . . . . ?
O101 C100 C101 C102 -178.7(6) . . . . ?
C105 C100 C101 C102 2.2(9) . . . . ?
C100 C101 C102 C103 -1.0(10) . . . . ?
C101 C102 C103 C104 -0.7(9) . . . . ?
C102 C103 C104 C105 1.2(8) . . . . ?
O101 C100 C105 C104 179.4(5) . . . . ?
C101 C100 C105 C104 -1.6(7) . . . . ?
O101 C100 C105 C106 0.0(7) . . . . ?
C101 C100 C105 C106 179.1(4) . . . . ?
C103 C104 C105 C100 0.0(7) . . . . ?
C103 C104 C105 C106 179.3(4) . . . . ?
C107 N101 C106 C105 178.7(4) . . . . ?
Zn11 N101 C106 C105 3.2(6) . . . . ?
C100 C105 C106 N101 0.1(7) . . . . ?
C104 C105 C106 N101 -179.3(4) . . . . ?
C106 N101 C107 C108 -134.7(4) . . . . ?
Zn11 N101 C107 C108 41.2(4) . . . . ?
C120 N103 C108 C107 162.4(3) . . . . ?
C109 N103 C108 C107 -80.4(4) . . . . ?
Zn11 N103 C108 C107 41.3(3) . . . . ?
N101 C107 C108 N103 -56.6(4) . . . . ?
C108 N103 C109 C110 -147.4(4) . . . . ?
C120 N103 C109 C110 -26.1(4) . . . . ?
Zn11 N103 C109 C110 97.6(3) . . . . ?
C111 N104 C110 C109 149.5(4) . . . . ?
C120 N104 C110 C109 28.8(4) . . . . ?
Zn12 N104 C110 C109 -94.9(3) . . . . ?
N103 C109 C110 N104 -1.7(4) . . . . ?
C120 N104 C111 C112 -165.4(3) . . . . ?
C110 N104 C111 C112 78.6(5) . . . . ?
Zn12 N104 C111 C112 -43.6(4) . . . . ?
C113 N102 C112 C111 144.5(5) . . . . ?
Zn12 N102 C112 C111 -37.1(5) . . . . ?
N104 C111 C112 N102 55.4(5) . . . . ?
C112 N102 C113 C114 179.7(4) . . . . ?
Zn12 N102 C113 C114 1.3(7) . . . . ?
N102 C113 C114 C115 -176.0(4) . . . . ?
N102 C113 C114 C119 2.3(7) . . . . ?
C119 C114 C115 C116 -1.5(7) . . . . ?
C113 C114 C115 C116 176.9(4) . . . . ?
C114 C115 C116 C117 0.6(7) . . . . ?
C115 C116 C117 C118 1.1(7) . . . . ?
C116 C117 C118 C119 -2.0(7) . . . . ?
Zn12 O102 C119 C118 168.6(3) . . . . ?
Zn12 O102 C119 C114 -12.9(6) . . . . ?
C117 C118 C119 O102 179.6(4) . . . . ?
C117 C118 C119 C114 0.9(6) . . . . ?
C115 C114 C119 O102 -177.8(4) . . . . ?
C113 C114 C119 O102 3.9(7) . . . . ?
C115 C114 C119 C118 0.7(6) . . . . ?
C113 C114 C119 C118 -177.6(4) . . . . ?
C108 N103 C120 N104 167.0(3) . . . . ?
C109 N103 C120 N104 44.0(3) . . . . ?
Zn11 N103 C120 N104 -79.3(3) . . . . ?
C108 N103 C120 C121 -70.8(4) . . . . ?
C109 N103 C120 C121 166.2(3) . . . . ?
Zn11 N103 C120 C121 42.8(4) . . . . ?
C111 N104 C120 N103 -167.0(3) . . . . ?
C110 N104 C120 N103 -44.9(4) . . . . ?
Zn12 N104 C120 N103 78.5(3) . . . . ?
C111 N104 C120 C121 71.0(4) . . . . ?
C110 N104 C120 C121 -166.9(3) . . . . ?
Zn12 N104 C120 C121 -43.6(4) . . . . ?
N103 C120 C121 C122 120.9(4) . . . . ?
N104 C120 C121 C122 -124.3(4) . . . . ?
N103 C120 C121 C126 -57.6(5) . . . . ?
N104 C120 C121 C126 57.2(5) . . . . ?
C126 C121 C122 C123 -1.1(7) . . . . ?
C120 C121 C122 C123 -179.6(4) . . . . ?
C121 C122 C123 C124 0.2(7) . . . . ?
C122 C123 C124 C125 0.8(8) . . . . ?
C123 C124 C125 C126 -0.9(7) . . . . ?
Zn12 O103 C126 C125 115.9(3) . . . . ?
Zn11 O103 C126 C125 -113.1(4) . . . . ?
Zn12 O103 C126 C121 -64.4(4) . . . . ?
Zn11 O103 C126 C121 66.6(4) . . . . ?
C124 C125 C126 O103 179.8(4) . . . . ?
C124 C125 C126 C121 0.1(6) . . . . ?
C122 C121 C126 O103 -178.8(4) . . . . ?
C120 C121 C126 O103 -0.4(6) . . . . ?
C122 C121 C126 C125 0.9(6) . . . . ?
C120 C121 C126 C125 179.4(4) . . . . ?
